data_4307397
loop_
_publ_author_name
'Fu-Chen Liu'
'Yong-Fei Zeng'
'Jiong-Peng Zhao'
'Bo-Wen Hu'
'Xian-He Bu'
'Joan Ribas'
'Joan Cano'

_publ_section_title
;
An Unusual 1D Manganese Azido Complex with Novel EO/EO/EO/EE Coordination
Mode: Synthesis, Structure, and Magnetic Properties
;
_journal_name_full 'Inorganic Chemistry'
_journal_page_first 1520
_journal_page_last 1522
_journal_paper_doi 10.1021/ic061892s
_journal_volume 46
_journal_year 2007
_chemical_formula_sum 'C24 H16 Mn2 N16'
_chemical_formula_weight 638.41
_chemical_name_systematic
; 
 ? 
;
_space_group_IT_number 2
_symmetry_cell_setting triclinic
_symmetry_space_group_name_Hall '-P 1'
_symmetry_space_group_name_H-M 'P -1'
_atom_sites_solution_hydrogens geom
_atom_sites_solution_primary direct
_atom_sites_solution_secondary difmap
_audit_creation_method SHELXL-97
_cell_angle_alpha 94.593(4)
_cell_angle_beta 107.180(4)
_cell_angle_gamma 116.760(3)
_cell_formula_units_Z 2
_cell_length_a 10.286(2)
_cell_length_b 11.324(3)
_cell_length_c 13.701(3)
_cell_measurement_temperature 294(2)
_cell_volume 1318.2(5)
_computing_cell_refinement 'Bruker SMART'
_computing_data_collection 'Bruker SMART'
_computing_data_reduction 'Bruker SAINT'
_computing_molecular_graphics 'Bruker SHELXTL'
_computing_publication_material 'Bruker SHELXTL'
_computing_structure_refinement 'SHELXL-97 (Sheldrick, 1997)'
_computing_structure_solution 'SHELXS-97 (Sheldrick, 1990)'
_diffrn_ambient_temperature 294(2)
_diffrn_measured_fraction_theta_full 0.975
_diffrn_measured_fraction_theta_max 0.975
_diffrn_measurement_device_type 'CCD area detector'
_diffrn_measurement_method 'phi and omega scans'
_diffrn_radiation_monochromator graphite
_diffrn_radiation_source 'fine-focus sealed tube'
_diffrn_radiation_type MoK\a
_diffrn_radiation_wavelength 0.71073
_diffrn_reflns_av_R_equivalents 0.0249
_diffrn_reflns_av_sigmaI/netI 0.0598
_diffrn_reflns_limit_h_max 10
_diffrn_reflns_limit_h_min -12
_diffrn_reflns_limit_k_max 14
_diffrn_reflns_limit_k_min -11
_diffrn_reflns_limit_l_max 13
_diffrn_reflns_limit_l_min -17
_diffrn_reflns_number 7340
_diffrn_reflns_theta_full 26.33
_diffrn_reflns_theta_max 26.33
_diffrn_reflns_theta_min 1.61
_exptl_absorpt_coefficient_mu 1.007
_exptl_absorpt_correction_type none
_exptl_crystal_colour yellow
_exptl_crystal_density_diffrn 1.608
_exptl_crystal_density_meas ?
_exptl_crystal_density_method 'not measured'
_exptl_crystal_description block
_exptl_crystal_F_000 644
_exptl_crystal_size_max 0.18
_exptl_crystal_size_mid 0.14
_exptl_crystal_size_min 0.12
_refine_diff_density_max 1.368
_refine_diff_density_min -0.352
_refine_diff_density_rms 0.083
_refine_ls_extinction_method none
_refine_ls_goodness_of_fit_ref 1.016
_refine_ls_hydrogen_treatment constr
_refine_ls_matrix_type full
_refine_ls_number_parameters 379
_refine_ls_number_reflns 5217
_refine_ls_number_restraints 0
_refine_ls_restrained_S_all 1.016
_refine_ls_R_factor_all 0.0885
_refine_ls_R_factor_gt 0.0506
_refine_ls_shift/su_max 0.000
_refine_ls_shift/su_mean 0.000
_refine_ls_structure_factor_coef Fsqd
_refine_ls_weighting_details 'calc w=1/[\s^2^(Fo^2^)+(0.0701P)^2^+1.1394P] where P=(Fo^2^+2Fc^2^)/3'
_refine_ls_weighting_scheme calc
_refine_ls_wR_factor_gt 0.1263
_refine_ls_wR_factor_ref 0.1476
_reflns_number_gt 3410
_reflns_number_total 5217
_reflns_threshold_expression >2sigma(I)
_cod_data_source_file ic061892ssi20061209_101246.cif
_cod_data_source_block 1
_cod_depositor_comments
;
The following automatic conversions were performed:
'_symmetry_cell_setting' value 'Triclinic' changed to 'triclinic'
according to '/home/saulius/struct/CIF-dictionaries/cif_core.dic'
dictionary named 'cif_core.dic' version 2.4.1 from 2010-06-29.

Automatic conversion script
Id: cif_fix_enum 1527 2010-12-29 10:47:43Z saulius 

The following automatic conversions were performed:

'_exptl_crystal_density_meas' value 'NONE' was changed to '?' - the
value is perceived as not measured.

Automatic conversion script
Id: cif_fix_values 3008 2015-01-20 13:52:24Z robertas 
;
_cod_original_cell_volume 1318.3(5)
_cod_database_code 4307397

loop_
_symmetry_equiv_pos_as_xyz
'x, y, z'
'-x, -y, -z'

loop_
_atom_site_label
_atom_site_type_symbol
_atom_site_fract_x
_atom_site_fract_y
_atom_site_fract_z
_atom_site_U_iso_or_equiv
_atom_site_adp_type
_atom_site_occupancy
_atom_site_symmetry_multiplicity
_atom_site_calc_flag
_atom_site_refinement_flags
_atom_site_disorder_assembly
_atom_site_disorder_group
Mn1 Mn 0.22928(7) 0.31560(6) 0.33952(5) 0.0370(2) Uani 1 1 d . . .
Mn2 Mn 0.16703(6) 0.10324(6) 0.11279(4) 0.02758(18) Uani 1 1 d . . .
N1 N 0.1298(4) 0.4578(4) 0.3464(3) 0.0419(9) Uani 1 1 d . . .
N2 N 0.0037(4) 0.1988(4) 0.3674(3) 0.0393(8) Uani 1 1 d . . .
N3 N 0.2854(4) -0.0245(3) 0.1204(3) 0.0312(7) Uani 1 1 d . . .
N4 N 0.4098(4) 0.2407(3) 0.1142(3) 0.0321(8) Uani 1 1 d . . .
N5 N 0.1293(4) 0.2716(3) 0.1589(3) 0.0349(8) Uani 1 1 d . . .
N6 N 0.1215(4) 0.3517(4) 0.1098(3) 0.0423(9) Uani 1 1 d . . .
N7 N 0.1110(7) 0.4261(5) 0.0615(4) 0.0850(17) Uani 1 1 d . . .
N8 N 0.2366(4) 0.1324(4) 0.2886(3) 0.0412(9) Uani 1 1 d . . .
N9 N 0.2886(4) 0.0726(4) 0.3398(3) 0.0436(9) Uani 1 1 d . . .
N10 N 0.3419(6) 0.0154(5) 0.3874(4) 0.0772(15) Uani 1 1 d . . .
N11 N 0.4494(5) 0.4886(5) 0.3454(4) 0.0658(13) Uani 1 1 d . . .
N12 N 0.5513(5) 0.5767(4) 0.4180(3) 0.0487(10) Uani 1 1 d . . .
N13 N 0.6564(5) 0.6646(4) 0.4882(3) 0.0687(13) Uani 1 1 d . . .
N14 N -0.0677(4) -0.0773(3) 0.0634(3) 0.0373(8) Uani 1 1 d . . .
N15 N -0.1244(4) -0.1421(3) 0.1183(3) 0.0390(8) Uani 1 1 d . . .
N16 N -0.1810(6) -0.2043(5) 0.1707(4) 0.0762(15) Uani 1 1 d . . .
C1 C 0.1909(7) 0.5836(5) 0.3340(4) 0.0596(14) Uani 1 1 d . . .
H1A H 0.2857 0.6204 0.3240 0.071 Uiso 1 1 calc R . .
C2 C 0.1211(9) 0.6632(6) 0.3350(5) 0.0747(18) Uani 1 1 d . . .
H2A H 0.1676 0.7508 0.3250 0.090 Uiso 1 1 calc R . .
C3 C -0.0151(8) 0.6119(6) 0.3508(4) 0.0704(17) Uani 1 1 d . . .
H3A H -0.0623 0.6649 0.3525 0.085 Uiso 1 1 calc R . .
C4 C -0.2287(7) 0.4161(7) 0.3812(4) 0.0711(18) Uani 1 1 d . . .
H4A H -0.2816 0.4641 0.3829 0.085 Uiso 1 1 calc R . .
C5 C -0.2896(7) 0.2896(7) 0.3947(4) 0.0710(18) Uani 1 1 d . . .
H5A H -0.3832 0.2521 0.4063 0.085 Uiso 1 1 calc R . .
C6 C -0.2708(6) 0.0777(7) 0.4059(4) 0.0665(16) Uani 1 1 d . . .
H6A H -0.3623 0.0365 0.4198 0.080 Uiso 1 1 calc R . .
C7 C -0.1935(7) 0.0094(6) 0.3995(4) 0.0677(16) Uani 1 1 d . . .
H7A H -0.2315 -0.0789 0.4087 0.081 Uiso 1 1 calc R . .
C8 C -0.0562(6) 0.0724(5) 0.3789(4) 0.0526(12) Uani 1 1 d . . .
H8A H -0.0048 0.0240 0.3731 0.063 Uiso 1 1 calc R . .
C9 C -0.0067(5) 0.4052(5) 0.3619(3) 0.0418(11) Uani 1 1 d . . .
C10 C -0.0725(5) 0.2688(5) 0.3750(3) 0.0425(11) Uani 1 1 d . . .
C11 C -0.0869(6) 0.4786(6) 0.3646(3) 0.0551(14) Uani 1 1 d . . .
C12 C -0.2138(5) 0.2099(6) 0.3918(3) 0.0526(13) Uani 1 1 d . . .
C13 C 0.2265(5) -0.1528(4) 0.1257(3) 0.0417(10) Uani 1 1 d . . .
H13A H 0.1238 -0.1992 0.1227 0.050 Uiso 1 1 calc R . .
C14 C 0.3095(7) -0.2223(5) 0.1355(4) 0.0557(13) Uani 1 1 d . . .
H14B H 0.2628 -0.3133 0.1383 0.067 Uiso 1 1 calc R . .
C15 C 0.4585(7) -0.1561(6) 0.1409(4) 0.0546(14) Uani 1 1 d . . .
H15A H 0.5165 -0.2008 0.1497 0.065 Uiso 1 1 calc R . .
C16 C 0.6803(6) 0.0528(6) 0.1321(4) 0.0566(15) Uani 1 1 d . . .
H16A H 0.7408 0.0108 0.1369 0.068 Uiso 1 1 calc R . .
C17 C 0.7389(5) 0.1828(6) 0.1236(4) 0.0548(14) Uani 1 1 d . . .
H17A H 0.8391 0.2286 0.1221 0.066 Uiso 1 1 calc R . .
C18 C 0.7061(5) 0.3853(5) 0.1074(4) 0.0527(13) Uani 1 1 d . . .
H18A H 0.8042 0.4339 0.1031 0.063 Uiso 1 1 calc R . .
C19 C 0.6171(6) 0.4450(5) 0.1044(4) 0.0549(13) Uani 1 1 d . . .
H19A H 0.6539 0.5350 0.0993 0.066 Uiso 1 1 calc R . .
C20 C 0.4702(5) 0.3694(4) 0.1089(4) 0.0447(11) Uani 1 1 d . . .
H20A H 0.4107 0.4117 0.1081 0.054 Uiso 1 1 calc R . .
C21 C 0.4351(5) 0.0420(4) 0.1250(3) 0.0321(9) Uani 1 1 d . . .
C22 C 0.5006(4) 0.1825(4) 0.1189(3) 0.0311(9) Uani 1 1 d . . .
C23 C 0.5268(5) -0.0211(5) 0.1336(3) 0.0420(11) Uani 1 1 d . . .
C24 C 0.6513(5) 0.2519(5) 0.1170(3) 0.0415(11) Uani 1 1 d . . .

loop_
_atom_site_aniso_label
_atom_site_aniso_U_11
_atom_site_aniso_U_22
_atom_site_aniso_U_33
_atom_site_aniso_U_23
_atom_site_aniso_U_13
_atom_site_aniso_U_12
Mn1 0.0340(4) 0.0360(4) 0.0320(4) -0.0033(3) 0.0082(3) 0.0148(3)
Mn2 0.0238(3) 0.0262(3) 0.0277(3) 0.0008(2) 0.0080(2) 0.0103(2)
N1 0.051(2) 0.040(2) 0.030(2) 0.0008(16) 0.0123(17) 0.0213(18)
N2 0.0368(19) 0.043(2) 0.032(2) 0.0049(16) 0.0102(16) 0.0177(17)
N3 0.0329(18) 0.0300(18) 0.0321(19) 0.0065(14) 0.0148(15) 0.0154(15)
N4 0.0277(16) 0.0294(18) 0.0341(19) 0.0080(14) 0.0102(15) 0.0109(15)
N5 0.043(2) 0.0336(19) 0.0292(19) 0.0032(15) 0.0126(16) 0.0217(17)
N6 0.038(2) 0.032(2) 0.048(2) 0.0026(18) 0.0119(18) 0.0141(17)
N7 0.110(4) 0.053(3) 0.084(4) 0.032(3) 0.020(3) 0.043(3)
N8 0.053(2) 0.043(2) 0.031(2) 0.0046(16) 0.0111(17) 0.0298(19)
N9 0.047(2) 0.047(2) 0.034(2) 0.0101(18) 0.0178(18) 0.020(2)
N10 0.103(4) 0.087(4) 0.068(3) 0.047(3) 0.032(3) 0.063(3)
N11 0.038(2) 0.069(3) 0.051(3) -0.014(2) 0.010(2) 0.004(2)
N12 0.043(2) 0.055(3) 0.044(2) 0.007(2) 0.014(2) 0.023(2)
N13 0.063(3) 0.055(3) 0.042(3) -0.005(2) -0.006(2) 0.012(2)
N14 0.0295(18) 0.036(2) 0.031(2) 0.0062(16) 0.0090(15) 0.0059(16)
N15 0.040(2) 0.0292(19) 0.044(2) 0.0050(17) 0.0182(18) 0.0132(17)
N16 0.097(4) 0.055(3) 0.077(4) 0.030(3) 0.054(3) 0.023(3)
C1 0.082(4) 0.046(3) 0.050(3) 0.010(2) 0.029(3) 0.029(3)
C2 0.114(5) 0.059(4) 0.056(4) 0.012(3) 0.027(4) 0.050(4)
C3 0.110(5) 0.071(4) 0.045(3) 0.003(3) 0.016(3) 0.066(4)
C4 0.068(4) 0.112(5) 0.041(3) -0.008(3) 0.008(3) 0.063(4)
C5 0.052(3) 0.109(5) 0.048(3) -0.007(3) 0.018(3) 0.041(4)
C6 0.048(3) 0.093(5) 0.040(3) 0.014(3) 0.019(2) 0.019(3)
C7 0.063(3) 0.068(4) 0.047(3) 0.021(3) 0.017(3) 0.014(3)
C8 0.052(3) 0.052(3) 0.046(3) 0.014(2) 0.017(2) 0.020(3)
C9 0.052(3) 0.051(3) 0.022(2) -0.0034(19) 0.0091(19) 0.030(2)
C10 0.040(2) 0.063(3) 0.020(2) -0.0041(19) 0.0075(18) 0.026(2)
C11 0.064(3) 0.079(4) 0.023(2) -0.007(2) 0.003(2) 0.048(3)
C12 0.039(3) 0.077(4) 0.026(2) 0.001(2) 0.010(2) 0.021(3)
C13 0.053(3) 0.036(2) 0.038(3) 0.0078(19) 0.020(2) 0.023(2)
C14 0.091(4) 0.043(3) 0.046(3) 0.014(2) 0.027(3) 0.043(3)
C15 0.078(4) 0.071(4) 0.038(3) 0.009(2) 0.014(3) 0.061(3)
C16 0.051(3) 0.099(4) 0.032(3) -0.001(3) 0.004(2) 0.057(3)
C17 0.023(2) 0.095(4) 0.031(3) -0.003(3) 0.0051(19) 0.023(3)
C18 0.027(2) 0.066(3) 0.037(3) 0.008(2) 0.011(2) 0.002(2)
C19 0.045(3) 0.044(3) 0.049(3) 0.015(2) 0.016(2) 0.000(2)
C20 0.037(2) 0.038(3) 0.048(3) 0.012(2) 0.012(2) 0.012(2)
C21 0.037(2) 0.042(2) 0.0185(19) 0.0022(17) 0.0060(17) 0.0238(19)
C22 0.0193(18) 0.039(2) 0.023(2) 0.0028(17) 0.0054(15) 0.0072(17)
C23 0.047(3) 0.060(3) 0.025(2) 0.001(2) 0.0071(19) 0.038(2)
C24 0.027(2) 0.061(3) 0.024(2) 0.002(2) 0.0070(17) 0.014(2)

loop_
_atom_type_symbol
_atom_type_description
_atom_type_scat_dispersion_real
_atom_type_scat_dispersion_imag
_atom_type_scat_source
C C 0.0033 0.0016 'International Tables Vol C Tables 4.2.6.8 and 6.1.1.4'
H H 0.0000 0.0000 'International Tables Vol C Tables 4.2.6.8 and 6.1.1.4'
N N 0.0061 0.0033 'International Tables Vol C Tables 4.2.6.8 and 6.1.1.4'
Mn Mn 0.3368 0.7283 'International Tables Vol C Tables 4.2.6.8 and 6.1.1.4'

loop_
_geom_angle_atom_site_label_1
_geom_angle_atom_site_label_2
_geom_angle_atom_site_label_3
_geom_angle
_geom_angle_site_symmetry_1
_geom_angle_site_symmetry_3
_geom_angle_publ_flag
N8 Mn1 N11 105.92(16) . . ?
N8 Mn1 N13 93.97(16) . 2_666 ?
N11 Mn1 N13 89.44(17) . 2_666 ?
N8 Mn1 N2 93.70(14) . . ?
N11 Mn1 N2 159.69(15) . . ?
N13 Mn1 N2 83.92(15) 2_666 . ?
N8 Mn1 N1 158.48(14) . . ?
N11 Mn1 N1 89.51(16) . . ?
N13 Mn1 N1 101.22(16) 2_666 . ?
N2 Mn1 N1 73.09(13) . . ?
N8 Mn1 N5 76.77(13) . . ?
N11 Mn1 N5 90.20(15) . . ?
N13 Mn1 N5 170.25(15) 2_666 . ?
N2 Mn1 N5 99.53(12) . . ?
N1 Mn1 N5 88.52(12) . . ?
N5 Mn2 N14 103.11(13) . . ?
N5 Mn2 N8 77.42(13) . . ?
N14 Mn2 N8 98.63(13) . . ?
N5 Mn2 N14 96.54(13) . 2 ?
N14 Mn2 N14 77.16(14) . 2 ?
N8 Mn2 N14 171.80(13) . 2 ?
N5 Mn2 N4 94.68(13) . . ?
N14 Mn2 N4 158.55(13) . . ?
N8 Mn2 N4 96.84(13) . . ?
N14 Mn2 N4 89.12(12) 2 . ?
N5 Mn2 N3 158.71(12) . . ?
N14 Mn2 N3 92.86(13) . . ?
N8 Mn2 N3 86.43(12) . . ?
N14 Mn2 N3 100.71(12) 2 . ?
N4 Mn2 N3 73.35(12) . . ?
C1 N1 C9 118.2(4) . . ?
C1 N1 Mn1 126.2(3) . . ?
C9 N1 Mn1 115.5(3) . . ?
C8 N2 C10 118.7(4) . . ?
C8 N2 Mn1 125.9(3) . . ?
C10 N2 Mn1 115.4(3) . . ?
C13 N3 C21 117.7(4) . . ?
C13 N3 Mn2 126.8(3) . . ?
C21 N3 Mn2 115.4(3) . . ?
C20 N4 C22 117.1(3) . . ?
C20 N4 Mn2 127.1(3) . . ?
C22 N4 Mn2 115.8(2) . . ?
N6 N5 Mn2 126.7(3) . . ?
N6 N5 Mn1 125.6(3) . . ?
Mn2 N5 Mn1 101.54(14) . . ?
N7 N6 N5 178.5(5) . . ?
N9 N8 Mn1 129.6(3) . . ?
N9 N8 Mn2 125.9(3) . . ?
Mn1 N8 Mn2 103.48(16) . . ?
N10 N9 N8 177.8(5) . . ?
N12 N11 Mn1 128.8(4) . . ?
N13 N12 N11 177.4(5) . . ?
N12 N13 Mn1 134.8(4) . 2_666 ?
N15 N14 Mn2 126.9(3) . . ?
N15 N14 Mn2 130.2(3) . 2 ?
Mn2 N14 Mn2 102.84(14) . 2 ?
N16 N15 N14 178.9(5) . . ?
N1 C1 C2 123.4(6) . . ?
N1 C1 H1A 118.3 . . ?
C2 C1 H1A 118.3 . . ?
C3 C2 C1 119.0(6) . . ?
C3 C2 H2A 120.5 . . ?
C1 C2 H2A 120.5 . . ?
C2 C3 C11 120.7(5) . . ?
C2 C3 H3A 119.7 . . ?
C11 C3 H3A 119.7 . . ?
C5 C4 C11 121.8(5) . . ?
C5 C4 H4A 119.1 . . ?
C11 C4 H4A 119.1 . . ?
C4 C5 C12 121.5(5) . . ?
C4 C5 H5A 119.3 . . ?
C12 C5 H5A 119.3 . . ?
C7 C6 C12 120.2(5) . . ?
C7 C6 H6A 119.9 . . ?
C12 C6 H6A 119.9 . . ?
C6 C7 C8 119.3(6) . . ?
C6 C7 H7A 120.3 . . ?
C8 C7 H7A 120.3 . . ?
N2 C8 C7 122.3(5) . . ?
N2 C8 H8A 118.9 . . ?
C7 C8 H8A 118.9 . . ?
N1 C9 C11 122.7(5) . . ?
N1 C9 C10 117.9(4) . . ?
C11 C9 C10 119.4(4) . . ?
N2 C10 C12 121.9(5) . . ?
N2 C10 C9 118.0(4) . . ?
C12 C10 C9 120.0(4) . . ?
C3 C11 C4 124.9(6) . . ?
C3 C11 C9 116.1(5) . . ?
C4 C11 C9 119.0(5) . . ?
C6 C12 C10 117.5(5) . . ?
C6 C12 C5 124.3(5) . . ?
C10 C12 C5 118.2(5) . . ?
N3 C13 C14 123.4(4) . . ?
N3 C13 H13A 118.3 . . ?
C14 C13 H13A 118.3 . . ?
C15 C14 C13 118.9(5) . . ?
C15 C14 H14B 120.5 . . ?
C13 C14 H14B 120.5 . . ?
C14 C15 C23 120.5(4) . . ?
C14 C15 H15A 119.7 . . ?
C23 C15 H15A 119.7 . . ?
C17 C16 C23 120.8(4) . . ?
C17 C16 H16A 119.6 . . ?
C23 C16 H16A 119.6 . . ?
C16 C17 C24 121.7(4) . . ?
C16 C17 H17A 119.2 . . ?
C24 C17 H17A 119.2 . . ?
C19 C18 C24 120.2(4) . . ?
C19 C18 H18A 119.9 . . ?
C24 C18 H18A 119.9 . . ?
C18 C19 C20 118.7(5) . . ?
C18 C19 H19A 120.7 . . ?
C20 C19 H19A 120.7 . . ?
N4 C20 C19 123.8(5) . . ?
N4 C20 H20A 118.1 . . ?
C19 C20 H20A 118.1 . . ?
N3 C21 C23 122.6(4) . . ?
N3 C21 C22 118.2(3) . . ?
C23 C21 C22 119.3(4) . . ?
N4 C22 C24 123.0(4) . . ?
N4 C22 C21 117.3(3) . . ?
C24 C22 C21 119.7(4) . . ?
C15 C23 C21 116.8(4) . . ?
C15 C23 C16 123.7(4) . . ?
C21 C23 C16 119.5(4) . . ?
C18 C24 C22 117.2(4) . . ?
C18 C24 C17 123.8(4) . . ?
C22 C24 C17 119.0(5) . . ?

loop_
_geom_bond_atom_site_label_1
_geom_bond_atom_site_label_2
_geom_bond_distance
_geom_bond_site_symmetry_2
_geom_bond_publ_flag
Mn1 N8 2.176(4) . ?
Mn1 N11 2.201(4) . ?
Mn1 N13 2.245(4) 2_666 ?
Mn1 N2 2.263(4) . ?
Mn1 N1 2.273(4) . ?
Mn1 N5 2.296(3) . ?
Mn2 N5 2.191(3) . ?
Mn2 N14 2.199(3) . ?
Mn2 N8 2.251(4) . ?
Mn2 N14 2.261(4) 2 ?
Mn2 N4 2.264(3) . ?
Mn2 N3 2.263(3) . ?
N1 C1 1.322(6) . ?
N1 C9 1.347(6) . ?
N2 C8 1.325(6) . ?
N2 C10 1.359(6) . ?
N3 C13 1.317(5) . ?
N3 C21 1.353(5) . ?
N4 C20 1.320(5) . ?
N4 C22 1.355(5) . ?
N5 N6 1.189(5) . ?
N6 N7 1.135(6) . ?
N8 N9 1.190(5) . ?
N9 N10 1.150(5) . ?
N11 N12 1.169(5) . ?
N12 N13 1.161(5) . ?
N13 Mn1 2.245(4) 2_666 ?
N14 N15 1.186(5) . ?
N14 Mn2 2.261(4) 2 ?
N15 N16 1.144(5) . ?
C1 C2 1.384(8) . ?
C1 H1A 0.9300 . ?
C2 C3 1.347(9) . ?
C2 H2A 0.9300 . ?
C3 C11 1.408(8) . ?
C3 H3A 0.9300 . ?
C4 C5 1.335(9) . ?
C4 C11 1.405(8) . ?
C4 H4A 0.9300 . ?
C5 C12 1.439(8) . ?
C5 H5A 0.9300 . ?
C6 C7 1.351(8) . ?
C6 C12 1.395(8) . ?
C6 H6A 0.9300 . ?
C7 C8 1.394(7) . ?
C7 H7A 0.9300 . ?
C8 H8A 0.9300 . ?
C9 C11 1.416(6) . ?
C9 C10 1.432(6) . ?
C10 C12 1.399(6) . ?
C13 C14 1.386(6) . ?
C13 H13A 0.9300 . ?
C14 C15 1.344(7) . ?
C14 H14B 0.9300 . ?
C15 C23 1.394(7) . ?
C15 H15A 0.9300 . ?
C16 C17 1.346(8) . ?
C16 C23 1.424(7) . ?
C16 H16A 0.9300 . ?
C17 C24 1.425(7) . ?
C17 H17A 0.9300 . ?
C18 C19 1.355(7) . ?
C18 C24 1.387(7) . ?
C18 H18A 0.9300 . ?
C19 C20 1.386(6) . ?
C19 H19A 0.9300 . ?
C20 H20A 0.9300 . ?
C21 C23 1.403(5) . ?
C21 C22 1.443(6) . ?
C22 C24 1.398(5) . ?

loop_
_geom_torsion_atom_site_label_1
_geom_torsion_atom_site_label_2
_geom_torsion_atom_site_label_3
_geom_torsion_atom_site_label_4
_geom_torsion
_geom_torsion_site_symmetry_1
_geom_torsion_site_symmetry_2
_geom_torsion_site_symmetry_3
_geom_torsion_site_symmetry_4
_geom_torsion_publ_flag
N8 Mn1 N1 C1 -124.5(5) . . . . ?
N11 Mn1 N1 C1 12.1(4) . . . . ?
N13 Mn1 N1 C1 101.4(4) 2_666 . . . ?
N2 Mn1 N1 C1 -178.5(4) . . . . ?
N5 Mn1 N1 C1 -78.1(4) . . . . ?
N8 Mn1 N1 C9 53.5(5) . . . . ?
N11 Mn1 N1 C9 -169.9(3) . . . . ?
N13 Mn1 N1 C9 -80.6(3) 2_666 . . . ?
N2 Mn1 N1 C9 -0.5(3) . . . . ?
N5 Mn1 N1 C9 99.9(3) . . . . ?
N8 Mn1 N2 C8 18.3(4) . . . . ?
N11 Mn1 N2 C8 -146.9(5) . . . . ?
N13 Mn1 N2 C8 -75.3(4) 2_666 . . . ?
N1 Mn1 N2 C8 -179.0(4) . . . . ?
N5 Mn1 N2 C8 95.5(4) . . . . ?
N8 Mn1 N2 C10 -163.4(3) . . . . ?
N11 Mn1 N2 C10 31.4(6) . . . . ?
N13 Mn1 N2 C10 103.0(3) 2_666 . . . ?
N1 Mn1 N2 C10 -0.7(3) . . . . ?
N5 Mn1 N2 C10 -86.2(3) . . . . ?
N5 Mn2 N3 C13 120.6(4) . . . . ?
N14 Mn2 N3 C13 -18.3(3) . . . . ?
N8 Mn2 N3 C13 80.2(3) . . . . ?
N14 Mn2 N3 C13 -95.8(3) 2 . . . ?
N4 Mn2 N3 C13 178.4(4) . . . . ?
N5 Mn2 N3 C21 -55.9(5) . . . . ?
N14 Mn2 N3 C21 165.1(3) . . . . ?
N8 Mn2 N3 C21 -96.4(3) . . . . ?
N14 Mn2 N3 C21 87.7(3) 2 . . . ?
N4 Mn2 N3 C21 1.9(3) . . . . ?
N5 Mn2 N4 C20 -19.6(4) . . . . ?
N14 Mn2 N4 C20 126.6(4) . . . . ?
N8 Mn2 N4 C20 -97.4(4) . . . . ?
N14 Mn2 N4 C20 76.9(4) 2 . . . ?
N3 Mn2 N4 C20 178.4(4) . . . . ?
N5 Mn2 N4 C22 161.9(3) . . . . ?
N14 Mn2 N4 C22 -52.0(5) . . . . ?
N8 Mn2 N4 C22 84.0(3) . . . . ?
N14 Mn2 N4 C22 -101.7(3) 2 . . . ?
N3 Mn2 N4 C22 -0.2(3) . . . . ?
N14 Mn2 N5 N6 -104.1(4) . . . . ?
N8 Mn2 N5 N6 159.9(4) . . . . ?
N14 Mn2 N5 N6 -25.8(4) 2 . . . ?
N4 Mn2 N5 N6 63.9(4) . . . . ?
N3 Mn2 N5 N6 118.3(4) . . . . ?
N14 Mn2 N5 Mn1 102.68(14) . . . . ?
N8 Mn2 N5 Mn1 6.60(13) . . . . ?
N14 Mn2 N5 Mn1 -179.03(13) 2 . . . ?
N4 Mn2 N5 Mn1 -89.38(14) . . . . ?
N3 Mn2 N5 Mn1 -35.0(4) . . . . ?
N8 Mn1 N5 N6 -160.5(4) . . . . ?
N11 Mn1 N5 N6 -54.2(4) . . . . ?
N13 Mn1 N5 N6 -142.0(8) 2_666 . . . ?
N2 Mn1 N5 N6 107.9(4) . . . . ?
N1 Mn1 N5 N6 35.3(4) . . . . ?
N8 Mn1 N5 Mn2 -6.84(13) . . . . ?
N11 Mn1 N5 Mn2 99.48(17) . . . . ?
N13 Mn1 N5 Mn2 11.6(9) 2_666 . . . ?
N2 Mn1 N5 Mn2 -98.44(14) . . . . ?
N1 Mn1 N5 Mn2 -171.02(15) . . . . ?
Mn2 N5 N6 N7 77(22) . . . . ?
Mn1 N5 N6 N7 -136(22) . . . . ?
N11 Mn1 N8 N9 89.1(4) . . . . ?
N13 Mn1 N8 N9 -1.5(4) 2_666 . . . ?
N2 Mn1 N8 N9 -85.6(4) . . . . ?
N1 Mn1 N8 N9 -136.5(4) . . . . ?
N5 Mn1 N8 N9 175.5(4) . . . . ?
N11 Mn1 N8 Mn2 -79.65(19) . . . . ?
N13 Mn1 N8 Mn2 -170.20(16) 2_666 . . . ?
N2 Mn1 N8 Mn2 105.64(15) . . . . ?
N1 Mn1 N8 Mn2 54.7(4) . . . . ?
N5 Mn1 N8 Mn2 6.71(13) . . . . ?
N5 Mn2 N8 N9 -176.3(4) . . . . ?
N14 Mn2 N8 N9 82.1(4) . . . . ?
N14 Mn2 N8 N9 140.6(8) 2 . . . ?
N4 Mn2 N8 N9 -83.0(4) . . . . ?
N3 Mn2 N8 N9 -10.3(4) . . . . ?
N5 Mn2 N8 Mn1 -7.02(13) . . . . ?
N14 Mn2 N8 Mn1 -108.62(15) . . . . ?
N14 Mn2 N8 Mn1 -50.1(10) 2 . . . ?
N4 Mn2 N8 Mn1 86.27(15) . . . . ?
N3 Mn2 N8 Mn1 159.02(15) . . . . ?
Mn1 N8 N9 N10 -123(13) . . . . ?
Mn2 N8 N9 N10 44(14) . . . . ?
N8 Mn1 N11 N12 -117.7(5) . . . . ?
N13 Mn1 N11 N12 -23.8(5) 2_666 . . . ?
N2 Mn1 N11 N12 46.9(8) . . . . ?
N1 Mn1 N11 N12 77.5(5) . . . . ?
N5 Mn1 N11 N12 166.0(5) . . . . ?
Mn1 N11 N12 N13 152(12) . . . . ?
N11 N12 N13 Mn1 -119(12) . . . 2_666 ?
N5 Mn2 N14 N15 -85.9(4) . . . . ?
N8 Mn2 N14 N15 -6.9(4) . . . . ?
N14 Mn2 N14 N15 -179.7(5) 2 . . . ?
N4 Mn2 N14 N15 128.8(4) . . . . ?
N3 Mn2 N14 N15 79.9(4) . . . . ?
N5 Mn2 N14 Mn2 93.84(15) . . . 2 ?
N8 Mn2 N14 Mn2 172.83(14) . . . 2 ?
N14 Mn2 N14 Mn2 0.0 2 . . 2 ?
N4 Mn2 N14 Mn2 -51.4(4) . . . 2 ?
N3 Mn2 N14 Mn2 -100.34(14) . . . 2 ?
Mn2 N14 N15 N16 124(25) . . . . ?
Mn2 N14 N15 N16 -55(25) 2 . . . ?
C9 N1 C1 C2 -0.6(7) . . . . ?
Mn1 N1 C1 C2 177.4(4) . . . . ?
N1 C1 C2 C3 0.8(8) . . . . ?
C1 C2 C3 C11 -0.8(8) . . . . ?
C11 C4 C5 C12 -0.7(8) . . . . ?
C12 C6 C7 C8 0.2(8) . . . . ?
C10 N2 C8 C7 -0.6(7) . . . . ?
Mn1 N2 C8 C7 177.7(4) . . . . ?
C6 C7 C8 N2 1.4(8) . . . . ?
C1 N1 C9 C11 0.3(6) . . . . ?
Mn1 N1 C9 C11 -177.8(3) . . . . ?
C1 N1 C9 C10 179.8(4) . . . . ?
Mn1 N1 C9 C10 1.6(5) . . . . ?
C8 N2 C10 C12 -1.8(6) . . . . ?
Mn1 N2 C10 C12 179.8(3) . . . . ?
C8 N2 C10 C9 -179.7(4) . . . . ?
Mn1 N2 C10 C9 1.8(5) . . . . ?
N1 C9 C10 N2 -2.3(6) . . . . ?
C11 C9 C10 N2 177.2(4) . . . . ?
N1 C9 C10 C12 179.7(4) . . . . ?
C11 C9 C10 C12 -0.8(6) . . . . ?
C2 C3 C11 C4 -179.9(5) . . . . ?
C2 C3 C11 C9 0.6(7) . . . . ?
C5 C4 C11 C3 -179.4(5) . . . . ?
C5 C4 C11 C9 0.2(7) . . . . ?
N1 C9 C11 C3 -0.3(6) . . . . ?
C10 C9 C11 C3 -179.8(4) . . . . ?
N1 C9 C11 C4 -179.9(4) . . . . ?
C10 C9 C11 C4 0.6(6) . . . . ?
C7 C6 C12 C10 -2.3(7) . . . . ?
C7 C6 C12 C5 178.5(5) . . . . ?
N2 C10 C12 C6 3.2(6) . . . . ?
C9 C10 C12 C6 -178.9(4) . . . . ?
N2 C10 C12 C5 -177.6(4) . . . . ?
C9 C10 C12 C5 0.3(6) . . . . ?
C4 C5 C12 C6 179.6(5) . . . . ?
C4 C5 C12 C10 0.4(7) . . . . ?
C21 N3 C13 C14 -0.1(6) . . . . ?
Mn2 N3 C13 C14 -176.6(3) . . . . ?
N3 C13 C14 C15 0.6(7) . . . . ?
C13 C14 C15 C23 -1.9(7) . . . . ?
C23 C16 C17 C24 0.6(7) . . . . ?
C24 C18 C19 C20 -1.2(7) . . . . ?
C22 N4 C20 C19 2.2(6) . . . . ?
Mn2 N4 C20 C19 -176.3(3) . . . . ?
C18 C19 C20 N4 -1.2(7) . . . . ?
C13 N3 C21 C23 0.9(6) . . . . ?
Mn2 N3 C21 C23 177.8(3) . . . . ?
C13 N3 C21 C22 179.8(3) . . . . ?
Mn2 N3 C21 C22 -3.3(4) . . . . ?
C20 N4 C22 C24 -0.9(6) . . . . ?
Mn2 N4 C22 C24 177.9(3) . . . . ?
C20 N4 C22 C21 179.9(4) . . . . ?
Mn2 N4 C22 C21 -1.4(4) . . . . ?
N3 C21 C22 N4 3.2(5) . . . . ?
C23 C21 C22 N4 -177.9(3) . . . . ?
N3 C21 C22 C24 -176.1(3) . . . . ?
C23 C21 C22 C24 2.8(5) . . . . ?
C14 C15 C23 C21 2.6(6) . . . . ?
C14 C15 C23 C16 -175.9(4) . . . . ?
N3 C21 C23 C15 -2.2(6) . . . . ?
C22 C21 C23 C15 179.0(4) . . . . ?
N3 C21 C23 C16 176.5(4) . . . . ?
C22 C21 C23 C16 -2.4(6) . . . . ?
C17 C16 C23 C15 179.2(4) . . . . ?
C17 C16 C23 C21 0.7(7) . . . . ?
C19 C18 C24 C22 2.4(6) . . . . ?
C19 C18 C24 C17 -178.2(4) . . . . ?
N4 C22 C24 C18 -1.4(6) . . . . ?
C21 C22 C24 C18 177.8(4) . . . . ?
N4 C22 C24 C17 179.2(4) . . . . ?
C21 C22 C24 C17 -1.5(6) . . . . ?
C16 C17 C24 C18 -179.5(4) . . . . ?
C16 C17 C24 C22 -0.2(7) . . . . ?
